data_2018561
loop_
_publ_author_name
'Fr\/ostrup, Brian'
'Peters, Dan'
'Bond, Andrew D.'

_publ_section_title
;
 Enantiomerically pure (1<i>S</i>,5<i>R</i>) and racemic
 3-(1-benzothiophen-2-yl)-8-azoniabicyclo[3.2.1]oct-2-ene acetate
;
_journal_coeditor_code EG3093
_journal_issue 8
_journal_name_full 'Acta Crystallographica Section C'
_journal_page_first o298
_journal_page_last o301
_journal_paper_doi 10.1107/S0108270112030569
_journal_volume 68
_journal_year 2012
_chemical_formula_iupac 'C15 H16 N S + , C2 H3 O2 -'
_chemical_formula_moiety 'C15 H16 N S +, C2 H3 O2 -'
_chemical_formula_sum 'C17 H19 N O2 S'
_chemical_formula_weight 301.39
_chemical_name_common NS9544.1320
_chemical_name_systematic
;
(1<i>S</i>,5<i>R</i>)-3-(1-benzothiophen-2-yl)-8-azoniabicyclo[3.2.1]oct-2-ene
acetate
;
_space_group_IT_number 1
_symmetry_cell_setting triclinic
_symmetry_space_group_name_Hall 'P 1'
_symmetry_space_group_name_H-M 'P 1'
_atom_sites_solution_hydrogens geom
_atom_sites_solution_primary direct
_atom_sites_solution_secondary difmap
_cell_angle_alpha 92.9699(10)
_cell_angle_beta 107.4568(10)
_cell_angle_gamma 107.5510(9)
_cell_formula_units_Z 2
_cell_length_a 9.0244(2)
_cell_length_b 9.7278(2)
_cell_length_c 9.7492(2)
_cell_measurement_reflns_used 9266
_cell_measurement_temperature 180(2)
_cell_measurement_theta_max 28.29
_cell_measurement_theta_min 2.74
_cell_volume 768.85(3)
_computing_cell_refinement 'SAINT (Bruker, 2003)'
_computing_data_collection 'APEX2 (Bruker Nonius, 2004)'
_computing_data_reduction 'SAINT (Bruker, 2003)'
_computing_molecular_graphics 'SHELXTL (Sheldrick, 2008)'
_computing_publication_material 'SHELXTL (Sheldrick, 2008)'
_computing_structure_refinement 'SHELXTL (Sheldrick, 2008)'
_computing_structure_solution 'SHELXTL (Sheldrick, 2008)'
_diffrn_ambient_temperature 180(2)
_diffrn_measured_fraction_theta_full 0.959
_diffrn_measured_fraction_theta_max 0.915
_diffrn_measurement_device_type 'Bruker Nonius X8APEX-II CCD area-detector'
_diffrn_measurement_method 'thin-slice \w and \f'
_diffrn_radiation_monochromator graphite
_diffrn_radiation_source 'fine-focus sealed tube'
_diffrn_radiation_type MoK\a
_diffrn_radiation_wavelength 0.71073
_diffrn_reflns_av_R_equivalents 0.0185
_diffrn_reflns_av_sigmaI/netI 0.0215
_diffrn_reflns_limit_h_max 12
_diffrn_reflns_limit_h_min -8
_diffrn_reflns_limit_k_max 12
_diffrn_reflns_limit_k_min -12
_diffrn_reflns_limit_l_max 12
_diffrn_reflns_limit_l_min -13
_diffrn_reflns_number 11591
_diffrn_reflns_theta_full 25.00
_diffrn_reflns_theta_max 28.33
_diffrn_reflns_theta_min 3.82
_diffrn_standards_number 0
_exptl_absorpt_coefficient_mu 0.214
_exptl_absorpt_correction_T_max 0.978
_exptl_absorpt_correction_T_min 0.686
_exptl_absorpt_correction_type multi-scan
_exptl_absorpt_process_details 'SADABS (Sheldrick, 2003)'
_exptl_crystal_colour colourless
_exptl_crystal_density_diffrn 1.302
_exptl_crystal_density_method 'not measured'
_exptl_crystal_description block
_exptl_crystal_F_000 320
_exptl_crystal_size_max 0.30
_exptl_crystal_size_mid 0.20
_exptl_crystal_size_min 0.10
_refine_diff_density_max 0.276
_refine_diff_density_min -0.301
_refine_ls_abs_structure_details 'Flack (1983), with 1495 Friedel pairs'
_refine_ls_abs_structure_Flack -0.04(4)
_refine_ls_extinction_method none
_refine_ls_goodness_of_fit_ref 1.030
_refine_ls_hydrogen_treatment constr
_refine_ls_matrix_type full
_refine_ls_number_parameters 392
_refine_ls_number_reflns 5001
_refine_ls_number_restraints 15
_refine_ls_restrained_S_all 1.038
_refine_ls_R_factor_all 0.0292
_refine_ls_R_factor_gt 0.0281
_refine_ls_shift/su_max 0.000
_refine_ls_shift/su_mean 0.000
_refine_ls_structure_factor_coef Fsqd
_refine_ls_weighting_details 'calc w = 1/[\s^2^(Fo^2^)+(0.0503P)^2^+0.1048P] where P=(Fo^2^+2Fc^2^)/3'
_refine_ls_weighting_scheme calc
_refine_ls_wR_factor_gt 0.0727
_refine_ls_wR_factor_ref 0.0737
_reflns_number_gt 4845
_reflns_number_total 5001
_reflns_threshold_expression I>2\s(I)
_cod_data_source_file eg3093.cif
_cod_data_source_block II
_cod_database_code 2018561
_cod_database_fobs_code 2018561

loop_
_symmetry_equiv_pos_as_xyz
'x, y, z'

loop_
_atom_site_type_symbol
_atom_site_label
_atom_site_fract_x
_atom_site_fract_y
_atom_site_fract_z
_atom_site_U_iso_or_equiv
_atom_site_adp_type
_atom_site_calc_flag
_atom_site_refinement_flags
_atom_site_occupancy
_atom_site_symmetry_multiplicity
_atom_site_disorder_assembly
_atom_site_disorder_group
S S1A 0.92758(5) 0.78674(4) 0.67832(5) 0.02490(10) Uani d . 1 1 . .
N N1A 0.29271(17) 0.62201(14) 0.35050(14) 0.0202(3) Uani d . 1 1 . .
H H1A1 0.1853 0.5669 0.2986 0.024 Uiso calc R 1 1 . .
H H1A2 0.3481 0.6539 0.2867 0.024 Uiso calc R 1 1 . .
C C1A 1.0775(2) 0.95512(17) 0.75951(17) 0.0199(3) Uani d . 1 1 . .
C C2A 1.2436(2) 0.98124(19) 0.83688(18) 0.0230(4) Uani d . 1 1 . .
H H2AA 1.2880 0.9039 0.8468 0.028 Uiso calc R 1 1 . .
C C3A 1.3410(2) 1.12308(19) 0.89839(17) 0.0244(4) Uani d . 1 1 . .
H H3AA 1.4540 1.1433 0.9524 0.029 Uiso calc R 1 1 . .
C C4A 1.2772(2) 1.23727(19) 0.88308(19) 0.0260(4) Uani d . 1 1 . .
H H4AA 1.3475 1.3341 0.9257 0.031 Uiso calc R 1 1 . .
C C5A 1.1127(2) 1.21131(18) 0.80647(18) 0.0250(4) Uani d . 1 1 . .
H H5AA 1.0698 1.2897 0.7968 0.030 Uiso calc R 1 1 . .
C C6A 1.0092(2) 1.06753(17) 0.74282(16) 0.0195(3) Uani d . 1 1 . .
C C7A 0.8359(2) 1.01438(16) 0.66399(16) 0.0190(3) Uani d . 1 1 . .
H H7AA 0.7707 1.0760 0.6420 0.023 Uiso calc R 1 1 . .
C C8A 0.7738(2) 0.86641(16) 0.62369(16) 0.0186(3) Uani d . 1 1 . .
C C9A 0.6018(2) 0.77596(16) 0.54911(16) 0.0178(3) Uani d . 1 1 . .
C C10A 0.5530(2) 0.63007(17) 0.52372(18) 0.0211(3) Uani d . 1 1 . .
H H10A 0.6332 0.5830 0.5517 0.025 Uiso calc R 1 1 . .
C C11A 0.3751(2) 0.53857(17) 0.45227(18) 0.0214(3) Uani d . 1 1 . .
H H11A 0.3628 0.4416 0.4019 0.026 Uiso calc R 1 1 . .
C C12A 0.2819(2) 0.5227(2) 0.5611(2) 0.0300(4) Uani d . 1 1 . .
H H12A 0.3484 0.5064 0.6560 0.036 Uiso calc R 1 1 . .
H H12B 0.1759 0.4411 0.5237 0.036 Uiso calc R 1 1 . .
C C13A 0.2538(2) 0.6702(2) 0.5748(2) 0.0310(4) Uani d . 1 1 . .
H H13A 0.3235 0.7292 0.6713 0.037 Uiso calc R 1 1 . .
H H13B 0.1370 0.6554 0.5632 0.037 Uiso calc R 1 1 . .
C C14A 0.3014(2) 0.74739(17) 0.45242(19) 0.0225(3) Uani d . 1 1 . .
H H14A 0.2210 0.7963 0.4041 0.027 Uiso calc R 1 1 . .
C C15A 0.4780(2) 0.85361(17) 0.50280(19) 0.0244(4) Uani d . 1 1 . .
H H15A 0.4970 0.9068 0.4224 0.029 Uiso calc R 1 1 . .
H H15B 0.4936 0.9261 0.5855 0.029 Uiso calc R 1 1 . .
S S1B 0.42432(6) 0.17978(5) 0.28834(6) 0.02165(17) Uani d PD 0.839(3) 1 A 1
C C7B 0.3395(3) 0.1674(2) 0.5171(3) 0.0217(5) Uani d PD 0.839(3) 1 A 1
H H7BA 0.2756 0.1459 0.5798 0.026 Uiso calc PR 0.839(3) 1 A 1
S S1C 0.3073(4) 0.1548(3) 0.5558(3) 0.0212(10) Uiso d PD 0.161(3) 1 A 2
C C7C 0.4172(9) 0.1825(5) 0.3422(16) 0.035(4) Uiso d PD 0.161(3) 1 A 2
H H7CA 0.4147 0.1703 0.2441 0.042 Uiso calc PR 0.161(3) 1 A 2
N N1B -0.20674(17) -0.14930(14) 0.11866(14) 0.0212(3) Uani d . 1 1 A .
H H1B1 -0.1515 -0.2135 0.1495 0.025 Uiso calc R 1 1 . .
H H1B2 -0.3139 -0.2010 0.0628 0.025 Uiso calc R 1 1 . .
C C1B 0.5733(2) 0.26028(16) 0.45439(17) 0.0213(3) Uani d D 1 1 . .
C C2B 0.7393(2) 0.33661(18) 0.4762(2) 0.0255(4) Uani d . 1 1 A .
H H2BA 0.7806 0.3444 0.3969 0.031 Uiso calc R 1 1 . .
C C3B 0.8408(2) 0.39987(18) 0.6156(2) 0.0265(4) Uani d . 1 1 . .
H H3BA 0.9533 0.4536 0.6323 0.032 Uiso calc R 1 1 A .
C C4B 0.7821(2) 0.38696(19) 0.73292(19) 0.0264(4) Uani d . 1 1 A .
H H4BA 0.8552 0.4309 0.8282 0.032 Uiso calc R 1 1 . .
C C5B 0.6190(2) 0.31092(19) 0.71210(18) 0.0253(4) Uani d . 1 1 . .
H H5BA 0.5795 0.3027 0.7924 0.030 Uiso calc R 1 1 A .
C C6B 0.5119(2) 0.24589(15) 0.57087(17) 0.0202(3) Uani d D 1 1 A .
C C8B 0.27246(19) 0.12536(15) 0.37092(16) 0.0178(3) Uani d D 1 1 . .
C C9B 0.0996(2) 0.05028(16) 0.28095(16) 0.0185(3) Uani d . 1 1 A .
C C10B -0.0217(2) 0.0225(2) 0.33677(18) 0.0273(4) Uani d . 1 1 . .
H H10B 0.0045 0.0491 0.4385 0.033 Uiso calc R 1 1 A .
C C11B -0.1993(2) -0.0497(2) 0.24428(18) 0.0273(4) Uani d . 1 1 A .
H H11B -0.2680 -0.1017 0.3015 0.033 Uiso calc R 1 1 . .
C C12B -0.2687(3) 0.0605(2) 0.1638(2) 0.0374(5) Uani d . 1 1 . .
H H12C -0.2314 0.1550 0.2283 0.045 Uiso calc R 1 1 A .
H H12D -0.3907 0.0228 0.1267 0.045 Uiso calc R 1 1 . .
C C13B -0.1981(3) 0.0766(2) 0.0377(2) 0.0357(5) Uani d . 1 1 A .
H H13C -0.2864 0.0649 -0.0560 0.043 Uiso calc R 1 1 . .
H H13D -0.1131 0.1737 0.0538 0.043 Uiso calc R 1 1 . .
C C14B -0.1229(2) -0.04465(18) 0.03746(17) 0.0226(3) Uani d . 1 1 . .
H H14B -0.1482 -0.0917 -0.0643 0.027 Uiso calc R 1 1 A .
C C15B 0.0621(2) 0.00580(19) 0.11972(17) 0.0231(4) Uani d . 1 1 A .
H H15C 0.1051 -0.0743 0.1055 0.028 Uiso calc R 1 1 . .
H H15D 0.1186 0.0897 0.0796 0.028 Uiso calc R 1 1 . .
O O1A 0.47056(17) 0.73005(17) -0.05354(14) 0.0364(3) Uani d . 1 1 . .
O O2A 0.45648(17) 0.70628(18) 0.16624(14) 0.0437(4) Uani d . 1 1 . .
C C16A 0.3919(2) 0.68835(19) 0.03088(18) 0.0247(4) Uani d . 1 1 . .
C C17A 0.2069(2) 0.6116(2) -0.0333(2) 0.0350(5) Uani d . 1 1 . .
H H17A 0.1744 0.5926 -0.1396 0.052 Uiso calc R 1 1 . .
H H17B 0.1498 0.6737 -0.0052 0.052 Uiso calc R 1 1 . .
H H17C 0.1772 0.5189 0.0037 0.052 Uiso calc R 1 1 . .
O O1B 0.96725(17) 0.44813(13) 0.23143(17) 0.0360(3) Uani d . 1 1 . .
O O2B 0.96090(17) 0.66694(15) 0.18906(18) 0.0408(4) Uani d . 1 1 . .
C C16B 0.8922(2) 0.53307(18) 0.18487(19) 0.0252(4) Uani d . 1 1 . .
C C17B 0.7061(2) 0.4739(2) 0.1185(3) 0.0411(5) Uani d . 1 1 . .
H H17D 0.6684 0.3671 0.1072 0.062 Uiso calc R 1 1 . .
H H17E 0.6723 0.5044 0.0229 0.062 Uiso calc R 1 1 . .
H H17F 0.6572 0.5121 0.1823 0.062 Uiso calc R 1 1 . .

loop_
_atom_site_aniso_label
_atom_site_aniso_U_11
_atom_site_aniso_U_22
_atom_site_aniso_U_33
_atom_site_aniso_U_12
_atom_site_aniso_U_13
_atom_site_aniso_U_23
S1A 0.0146(2) 0.01952(18) 0.0364(2) 0.00667(14) 0.00257(16) -0.00194(15)
N1A 0.0134(7) 0.0219(6) 0.0218(6) 0.0027(5) 0.0044(5) 0.0012(5)
C1A 0.0153(8) 0.0205(7) 0.0219(7) 0.0033(6) 0.0064(6) 0.0017(6)
C2A 0.0155(8) 0.0268(8) 0.0268(8) 0.0086(7) 0.0050(6) 0.0074(6)
C3A 0.0145(8) 0.0321(8) 0.0227(7) 0.0042(7) 0.0042(6) 0.0054(6)
C4A 0.0187(8) 0.0235(8) 0.0279(8) 0.0009(6) 0.0032(7) 0.0019(6)
C5A 0.0209(9) 0.0205(8) 0.0298(8) 0.0047(7) 0.0054(7) 0.0032(6)
C6A 0.0168(8) 0.0208(7) 0.0195(7) 0.0050(6) 0.0052(6) 0.0038(5)
C7A 0.0154(8) 0.0196(7) 0.0208(7) 0.0075(6) 0.0029(6) 0.0037(6)
C8A 0.0140(8) 0.0216(7) 0.0204(7) 0.0075(6) 0.0044(6) 0.0029(6)
C9A 0.0130(8) 0.0208(7) 0.0191(7) 0.0066(6) 0.0040(6) 0.0025(5)
C10A 0.0141(8) 0.0215(8) 0.0261(7) 0.0070(6) 0.0035(6) 0.0024(6)
C11A 0.0146(8) 0.0179(7) 0.0299(8) 0.0052(6) 0.0052(6) 0.0029(6)
C12A 0.0235(9) 0.0333(9) 0.0323(9) 0.0052(7) 0.0112(7) 0.0115(7)
C13A 0.0251(10) 0.0375(10) 0.0329(9) 0.0098(8) 0.0147(8) 0.0000(7)
C14A 0.0150(8) 0.0199(7) 0.0314(8) 0.0069(6) 0.0052(6) 0.0010(6)
C15A 0.0157(8) 0.0172(7) 0.0356(9) 0.0056(6) 0.0022(7) 0.0017(6)
S1B 0.0145(3) 0.0281(3) 0.0185(3) 0.00221(18) 0.00562(18) -0.00133(16)
C7B 0.0173(11) 0.0280(11) 0.0194(10) 0.0037(8) 0.0094(9) 0.0036(8)
N1B 0.0132(7) 0.0224(6) 0.0248(7) 0.0043(5) 0.0036(5) 0.0029(5)
C1B 0.0216(9) 0.0206(7) 0.0209(7) 0.0102(6) 0.0026(6) 0.0023(6)
C2B 0.0271(10) 0.0244(8) 0.0311(8) 0.0106(7) 0.0156(7) 0.0075(7)
C3B 0.0155(8) 0.0213(8) 0.0409(9) 0.0043(6) 0.0084(7) 0.0071(7)
C4B 0.0164(8) 0.0275(8) 0.0274(8) 0.0043(6) -0.0008(6) 0.0017(6)
C5B 0.0194(9) 0.0298(8) 0.0235(8) 0.0043(7) 0.0065(7) 0.0043(6)
C6B 0.0144(8) 0.0184(7) 0.0260(8) 0.0044(6) 0.0048(6) 0.0034(6)
C8B 0.0144(8) 0.0187(7) 0.0214(7) 0.0048(6) 0.0083(6) 0.0035(5)
C9B 0.0150(8) 0.0187(7) 0.0191(7) 0.0036(6) 0.0040(6) 0.0016(5)
C10B 0.0170(9) 0.0418(10) 0.0193(7) 0.0051(7) 0.0063(6) -0.0006(7)
C11B 0.0149(8) 0.0428(10) 0.0216(7) 0.0056(7) 0.0073(6) -0.0004(7)
C12B 0.0243(10) 0.0386(10) 0.0465(11) 0.0147(8) 0.0063(8) -0.0088(8)
C13B 0.0317(11) 0.0317(9) 0.0419(11) 0.0144(8) 0.0048(9) 0.0112(8)
C14B 0.0165(8) 0.0287(8) 0.0201(7) 0.0049(6) 0.0048(6) 0.0038(6)
C15B 0.0171(8) 0.0300(8) 0.0190(7) 0.0027(7) 0.0069(6) 0.0014(6)
O1A 0.0187(7) 0.0580(8) 0.0237(6) 0.0017(6) 0.0059(5) 0.0057(6)
O2A 0.0200(7) 0.0712(10) 0.0235(6) -0.0047(7) 0.0041(5) 0.0062(6)
C16A 0.0150(8) 0.0297(8) 0.0249(8) 0.0040(6) 0.0041(6) 0.0030(6)
C17A 0.0172(9) 0.0449(11) 0.0316(9) -0.0007(8) 0.0039(7) 0.0017(8)
O1B 0.0198(7) 0.0231(6) 0.0544(8) 0.0055(5) -0.0015(6) 0.0073(6)
O2B 0.0186(7) 0.0238(6) 0.0695(10) 0.0046(5) 0.0016(7) 0.0110(6)
C16B 0.0162(8) 0.0248(8) 0.0284(8) 0.0038(7) 0.0018(6) 0.0021(6)
C17B 0.0175(10) 0.0323(10) 0.0581(13) 0.0017(8) -0.0031(9) 0.0095(9)

loop_
_atom_type_symbol
_atom_type_description
_atom_type_scat_dispersion_real
_atom_type_scat_dispersion_imag
_atom_type_scat_source
C C 0.0033 0.0016 'International Tables Vol C Tables 4.2.6.8 and 6.1.1.4'
H H 0.0000 0.0000 'International Tables Vol C Tables 4.2.6.8 and 6.1.1.4'
N N 0.0061 0.0033 'International Tables Vol C Tables 4.2.6.8 and 6.1.1.4'
O O 0.0106 0.0060 'International Tables Vol C Tables 4.2.6.8 and 6.1.1.4'
S S 0.1246 0.1234 'International Tables Vol C Tables 4.2.6.8 and 6.1.1.4'

loop_
_geom_angle_atom_site_label_1
_geom_angle_atom_site_label_2
_geom_angle_atom_site_label_3
_geom_angle
C1A S1A C8A 91.90(8)
C11A N1A C14A 102.09(12)
C11A N1A H1A1 111.4
C14A N1A H1A1 111.4
C11A N1A H1A2 111.4
C14A N1A H1A2 111.4
H1A1 N1A H1A2 109.2
C2A C1A C6A 122.19(14)
C2A C1A S1A 126.93(13)
C6A C1A S1A 110.84(12)
C3A C2A C1A 117.79(17)
C3A C2A H2AA 121.1
C1A C2A H2AA 121.1
C2A C3A C4A 121.46(16)
C2A C3A H3AA 119.3
C4A C3A H3AA 119.3
C5A C4A C3A 120.72(15)
C5A C4A H4AA 119.6
C3A C4A H4AA 119.6
C4A C5A C6A 119.40(18)
C4A C5A H5AA 120.3
C6A C5A H5AA 120.3
C1A C6A C5A 118.44(16)
C1A C6A C7A 112.34(13)
C5A C6A C7A 129.18(17)
C8A C7A C6A 113.33(15)
C8A C7A H7AA 123.3
C6A C7A H7AA 123.3
C7A C8A C9A 127.68(15)
C7A C8A S1A 111.57(12)
C9A C8A S1A 120.72(11)
C10A C9A C8A 122.57(16)
C10A C9A C15A 120.18(15)
C8A C9A C15A 117.25(13)
C9A C10A C11A 121.94(16)
C9A C10A H10A 119.0
C11A C10A H10A 119.0
N1A C11A C10A 108.47(13)
N1A C11A C12A 101.38(14)
C10A C11A C12A 111.13(14)
N1A C11A H11A 111.8
C10A C11A H11A 111.8
C12A C11A H11A 111.8
C11A C12A C13A 102.85(13)
C11A C12A H12A 111.2
C13A C12A H12A 111.2
C11A C12A H12B 111.2
C13A C12A H12B 111.2
H12A C12A H12B 109.1
C12A C13A C14A 106.09(15)
C12A C13A H13A 110.5
C14A C13A H13A 110.5
C12A C13A H13B 110.5
C14A C13A H13B 110.5
H13A C13A H13B 108.7
N1A C14A C15A 107.56(14)
N1A C14A C13A 101.86(13)
C15A C14A C13A 113.28(15)
N1A C14A H14A 111.2
C15A C14A H14A 111.2
C13A C14A H14A 111.2
C9A C15A C14A 111.74(13)
C9A C15A H15A 109.3
C14A C15A H15A 109.3
C9A C15A H15B 109.3
C14A C15A H15B 109.3
H15A C15A H15B 107.9
C1B S1B C8B 91.19(8)
C8B C7B C6B 115.8(2)
C8B C7B H7BA 122.1
C6B C7B H7BA 122.1
C8B S1C C6B 85.40(18)
C8B C7C C1B 123.1(11)
C8B C7C H7CA 118.4
C1B C7C H7CA 118.4
C14B N1B C11B 101.97(13)
C14B N1B H1B1 111.4
C11B N1B H1B1 111.4
C14B N1B H1B2 111.4
C11B N1B H1B2 111.4
H1B1 N1B H1B2 109.2
C2B C1B C6B 121.40(14)
C2B C1B C7C 142.7(6)
C6B C1B C7C 95.9(6)
C2B C1B S1B 125.46(13)
C6B C1B S1B 113.12(13)
C3B C2B C1B 118.04(16)
C3B C2B H2BA 121.0
C1B C2B H2BA 121.0
C2B C3B C4B 121.45(16)
C2B C3B H3BA 119.3
C4B C3B H3BA 119.3
C5B C4B C3B 120.68(16)
C5B C4B H4BA 119.7
C3B C4B H4BA 119.7
C4B C5B C6B 119.25(17)
C4B C5B H5BA 120.4
C6B C5B H5BA 120.4
C1B C6B C5B 119.16(15)
C1B C6B C7B 109.44(17)
C5B C6B C7B 131.34(18)
C1B C6B S1C 125.16(17)
C5B C6B S1C 115.66(17)
C7B C8B C7C 95.8(6)
C7B C8B C9B 129.51(17)
C7C C8B C9B 134.7(6)
C7C C8B S1C 110.4(6)
C9B C8B S1C 114.89(16)
C7B C8B S1B 110.41(15)
C9B C8B S1B 120.03(11)
S1C C8B S1B 125.07(15)
C10B C9B C8B 122.01(14)
C10B C9B C15B 120.16(14)
C8B C9B C15B 117.83(14)
C9B C10B C11B 122.18(15)
C9B C10B H10B 118.9
C11B C10B H10B 118.9
N1B C11B C10B 108.52(15)
N1B C11B C12B 100.41(14)
C10B C11B C12B 110.77(16)
N1B C11B H11B 112.2
C10B C11B H11B 112.2
C12B C11B H11B 112.2
C11B C12B C13B 103.48(16)
C11B C12B H12C 111.1
C13B C12B H12C 111.1
C11B C12B H12D 111.1
C13B C12B H12D 111.1
H12C C12B H12D 109.0
C14B C13B C12B 105.28(15)
C14B C13B H13C 110.7
C12B C13B H13C 110.7
C14B C13B H13D 110.7
C12B C13B H13D 110.7
H13C C13B H13D 108.8
N1B C14B C15B 107.82(13)
N1B C14B C13B 102.99(15)
C15B C14B C13B 113.55(15)
N1B C14B H14B 110.7
C15B C14B H14B 110.7
C13B C14B H14B 110.7
C9B C15B C14B 111.35(15)
C9B C15B H15C 109.4
C14B C15B H15C 109.4
C9B C15B H15D 109.4
C14B C15B H15D 109.4
H15C C15B H15D 108.0
O1A C16A O2A 123.78(16)
O1A C16A C17A 118.57(15)
O2A C16A C17A 117.64(16)
C16A C17A H17A 109.5
C16A C17A H17B 109.5
H17A C17A H17B 109.5
C16A C17A H17C 109.5
H17A C17A H17C 109.5
H17B C17A H17C 109.5
O1B C16B O2B 124.04(17)
O1B C16B C17B 118.97(15)
O2B C16B C17B 116.99(17)
C16B C17B H17D 109.5
C16B C17B H17E 109.5
H17D C17B H17E 109.5
C16B C17B H17F 109.5
H17D C17B H17F 109.5
H17E C17B H17F 109.5

loop_
_geom_bond_atom_site_label_1
_geom_bond_atom_site_label_2
_geom_bond_distance
S1A C1A 1.7397(15)
S1A C8A 1.7485(17)
N1A C11A 1.484(2)
N1A C14A 1.500(2)
N1A H1A1 0.920
N1A H1A2 0.920
C1A C2A 1.397(2)
C1A C6A 1.402(2)
C2A C3A 1.379(2)
C2A H2AA 0.950
C3A C4A 1.392(3)
C3A H3AA 0.950
C4A C5A 1.384(3)
C4A H4AA 0.950
C5A C6A 1.410(2)
C5A H5AA 0.950
C6A C7A 1.433(2)
C7A C8A 1.365(2)
C7A H7AA 0.950
C8A C9A 1.465(2)
C9A C10A 1.338(2)
C9A C15A 1.505(2)
C10A C11A 1.502(2)
C10A H10A 0.950
C11A C12A 1.528(3)
C11A H11A 1.000
C12A C13A 1.536(3)
C12A H12A 0.990
C12A H12B 0.990
C13A C14A 1.542(3)
C13A H13A 0.990
C13A H13B 0.990
C14A C15A 1.528(2)
C14A H14A 1.000
C15A H15A 0.990
C15A H15B 0.990
S1B C1B 1.7232(16)
S1B C8B 1.7536(16)
C7B C8B 1.356(3)
C7B C6B 1.425(3)
C7B H7BA 0.950
S1C C8B 1.727(4)
S1C C6B 1.747(4)
C7C C8B 1.375(10)
C7C C1B 1.449(10)
C7C H7CA 0.950
N1B C14B 1.488(2)
N1B C11B 1.494(2)
N1B H1B1 0.920
N1B H1B2 0.920
C1B C2B 1.401(3)
C1B C6B 1.401(2)
C2B C3B 1.375(3)
C2B H2BA 0.950
C3B C4B 1.394(3)
C3B H3BA 0.950
C4B C5B 1.380(2)
C4B H4BA 0.950
C5B C6B 1.404(2)
C5B H5BA 0.950
C8B C9B 1.471(2)
C9B C10B 1.327(2)
C9B C15B 1.515(2)
C10B C11B 1.504(2)
C10B H10B 0.950
C11B C12B 1.535(3)
C11B H11B 1.000
C12B C13B 1.540(3)
C12B H12C 0.990
C12B H12D 0.990
C13B C14B 1.529(3)
C13B H13C 0.990
C13B H13D 0.990
C14B C15B 1.528(2)
C14B H14B 1.000
C15B H15C 0.990
C15B H15D 0.990
O1A C16A 1.248(2)
O2A C16A 1.251(2)
C16A C17A 1.520(2)
C17A H17A 0.980
C17A H17B 0.980
C17A H17C 0.980
O1B C16B 1.240(2)
O2B C16B 1.255(2)
C16B C17B 1.516(3)
C17B H17D 0.980
C17B H17E 0.980
C17B H17F 0.980

loop_
_geom_hbond_atom_site_label_D
_geom_hbond_atom_site_label_H
_geom_hbond_atom_site_label_A
_geom_hbond_site_symmetry_A
_geom_hbond_distance_DH
_geom_hbond_distance_HA
_geom_hbond_distance_DA
_geom_hbond_angle_DHA
X X X 1_888 0 0 0 0
N1A H1A2 O2A . 0.92 1.75 2.664(2) 176.9
N1A H1A1 O1B 1_455 0.92 1.85 2.7550(18) 168.2
N1B H1B2 O1A 1_445 0.92 1.83 2.7346(19) 169.2
N1B H1B1 O2B 1_445 0.92 1.75 2.663(2) 172.9

loop_
_geom_torsion_atom_site_label_1
_geom_torsion_atom_site_label_2
_geom_torsion_atom_site_label_3
_geom_torsion_atom_site_label_4
_geom_torsion
C8A S1A C1A C2A 177.24(16)
C8A S1A C1A C6A -0.48(12)
C6A C1A C2A C3A 0.3(2)
S1A C1A C2A C3A -177.21(13)
C1A C2A C3A C4A -0.7(3)
C2A C3A C4A C5A 0.7(3)
C3A C4A C5A C6A -0.3(3)
C2A C1A C6A C5A 0.1(2)
S1A C1A C6A C5A 177.94(13)
C2A C1A C6A C7A -177.92(15)
S1A C1A C6A C7A -0.08(17)
C4A C5A C6A C1A -0.1(2)
C4A C5A C6A C7A 177.57(16)
C1A C6A C7A C8A 0.81(19)
C5A C6A C7A C8A -176.95(17)
C6A C7A C8A C9A 176.59(15)
C6A C7A C8A S1A -1.16(17)
C1A S1A C8A C7A 0.94(13)
C1A S1A C8A C9A -176.98(13)
C7A C8A C9A C10A -175.23(17)
S1A C8A C9A C10A 2.3(2)
C7A C8A C9A C15A 3.8(2)
S1A C8A C9A C15A -178.63(12)
C8A C9A C10A C11A 177.58(14)
C15A C9A C10A C11A -1.4(3)
C14A N1A C11A C10A -65.81(16)
C14A N1A C11A C12A 51.25(14)
C9A C10A C11A N1A 30.9(2)
C9A C10A C11A C12A -79.7(2)
N1A C11A C12A C13A -37.56(16)
C10A C11A C12A C13A 77.53(17)
C11A C12A C13A C14A 10.82(18)
C11A N1A C14A C15A 75.78(15)
C11A N1A C14A C13A -43.57(16)
C12A C13A C14A N1A 19.48(18)
C12A C13A C14A C15A -95.74(17)
C10A C9A C15A C14A 9.6(2)
C8A C9A C15A C14A -169.49(14)
N1A C14A C15A C9A -46.99(18)
C13A C14A C15A C9A 64.8(2)
C8B C7C C1B C2B -177.0(2)
C8B C7C C1B C6B 0.8(2)
C8B C7C C1B S1B -179.5(7)
C8B S1B C1B C2B -177.82(15)
C8B S1B C1B C6B 0.64(11)
C6B C1B C2B C3B -1.2(2)
C7C C1B C2B C3B 176.3(2)
S1B C1B C2B C3B 177.17(13)
C1B C2B C3B C4B 1.1(3)
C2B C3B C4B C5B -0.6(3)
C3B C4B C5B C6B 0.2(3)
C2B C1B C6B C5B 0.7(2)
C7C C1B C6B C5B -177.7(2)
S1B C1B C6B C5B -177.79(14)
C2B C1B C6B C7B 178.27(16)
C7C C1B C6B C7B -0.16(14)
S1B C1B C6B C7B -0.25(12)
C2B C1B C6B S1C 179.34(17)
C7C C1B C6B S1C 0.91(15)
C4B C5B C6B C1B -0.2(2)
C4B C5B C6B C7B -177.14(16)
C4B C5B C6B S1C -178.97(17)
C8B C7B C6B C1B -0.44(16)
C8B C7B C6B C5B 176.69(18)
C8B S1C C6B C1B -1.73(18)
C8B S1C C6B C5B 176.90(14)
C6B C7B C8B C7C 0.79(18)
C6B C7B C8B C9B -176.65(15)
C6B C7B C8B S1B 0.91(17)
C1B C7C C8B C7B -1.0(2)
C1B C7C C8B C9B 176.22(19)
C1B C7C C8B S1C -2.0(3)
C6B S1C C8B C7C 1.8(2)
C6B S1C C8B C9B -176.81(13)
C1B S1B C8B C7B -0.86(13)
C1B S1B C8B C9B 176.96(13)
C7B C8B C9B C10B 5.4(3)
C7C C8B C9B C10B -171.0(2)
S1C C8B C9B C10B 7.2(2)
S1B C8B C9B C10B -171.93(15)
C7B C8B C9B C15B -175.16(17)
C7C C8B C9B C15B 8.4(3)
S1C C8B C9B C15B -173.39(15)
S1B C8B C9B C15B 7.5(2)
C8B C9B C10B C11B 177.90(16)
C15B C9B C10B C11B -1.5(3)
C14B N1B C11B C10B -65.34(17)
C14B N1B C11B C12B 50.88(16)
C9B C10B C11B N1B 30.4(2)
C9B C10B C11B C12B -79.0(2)
N1B C11B C12B C13B -37.13(17)
C10B C11B C12B C13B 77.39(18)
C11B C12B C13B C14B 10.55(19)
C11B N1B C14B C15B 75.95(17)
C11B N1B C14B C13B -44.38(16)
C12B C13B C14B N1B 20.20(18)
C12B C13B C14B C15B -96.11(17)
C10B C9B C15B C14B 9.9(2)
C8B C9B C15B C14B -169.50(13)
N1B C14B C15B C9B -47.76(19)
C13B C14B C15B C9B 65.68(19)
